data_2312738
loop_
_publ_author_name
'Hollenw&#xe4;ger, Dirk'
'Leitz, Dominik'
'Bockmair, Valentin'
'Kornath, Andreas J.'

_publ_section_title
;
 Monoprotonated species of 2-aminomalonyl difluoride,
 [C<sub>3</sub>H<sub>4</sub>F<sub>2</sub>NO<sub>2</sub>][H<sub>2</sub>F<sub>3</sub>].
;
_journal_coeditor_code OJ3024
_journal_issue 2
_journal_name_full 'Acta crystallographica. Section C, Structural chemistry'
_journal_paper_doi 10.1107/S2053229624012452
_journal_volume 81
_journal_year 2025
_chemical_formula_iupac 'C3 H3 F2 N O2 +, H2 F3 -'
_chemical_formula_moiety 'C3 H3 F2 N O2 +, H2 F3 -'
_chemical_formula_sum 'C3 H6 F5 N O2'
_chemical_formula_weight 183.09
_chemical_name_systematic
;
1,3-Difluoro-1,3-dioxopropan-2-aminium dihydrogen trifluoride
;
_space_group_crystal_system orthorhombic
_space_group_IT_number 19
_space_group_name_Hall 'P 2ac 2ab'
_space_group_name_H-M_alt 'P 21 21 21'
_atom_sites_solution_hydrogens difmap
_atom_sites_solution_primary direct
_atom_sites_solution_secondary difmap
_audit_creation_method SHELXL-2019/3
_cell_angle_alpha 90
_cell_angle_beta 90
_cell_angle_gamma 90
_cell_formula_units_Z 4
_cell_length_a 5.5736(2)
_cell_length_b 9.2154(4)
_cell_length_c 12.7952(7)
_cell_measurement_reflns_used 2040
_cell_measurement_temperature 102(2)
_cell_measurement_theta_max 31.1830
_cell_measurement_theta_min 2.7220
_cell_volume 657.20(5)
_computing_cell_refinement
;
CrysAlis PRO (Rigaku OD, 2020)
;
_computing_data_collection
;
CrysAlis PRO (Rigaku OD, 2020)
;
_computing_data_reduction
;
CrysAlis PRO (Rigaku OD, 2020)
;
_computing_molecular_graphics
;
ORTEP-3 for Windows (Farrugia, 2012)
;
_computing_publication_material
;
PLATON (Spek, 2020)
;
_computing_structure_refinement
;
SHELXL2019 (Sheldrick, 2015<i>b</i>)
;
_computing_structure_solution
;
SHELXT (Sheldrick, 2015<i>a</i>)
;
_diffrn_ambient_temperature 102(2)
_diffrn_detector 'CCD plate'
_diffrn_detector_area_resol_mean 15.9809
_diffrn_measured_fraction_theta_full 0.999
_diffrn_measured_fraction_theta_max 0.958
_diffrn_measurement_device 'CCD camera on \k-goniostat'
_diffrn_measurement_device_type 'Rigaku Xcalibur Sapphire3'
_diffrn_measurement_method '\w scans'
_diffrn_radiation_monochromator graphite
_diffrn_radiation_source 'Enhance (Mo) X-ray Source'
_diffrn_radiation_type 'Mo K\a'
_diffrn_radiation_wavelength 0.71073
_diffrn_reflns_av_R_equivalents 0.0336
_diffrn_reflns_av_unetI/netI 0.0373
_diffrn_reflns_limit_h_max 5
_diffrn_reflns_limit_h_min -8
_diffrn_reflns_limit_k_max 13
_diffrn_reflns_limit_k_min -13
_diffrn_reflns_limit_l_max 18
_diffrn_reflns_limit_l_min -19
_diffrn_reflns_number 7118
_diffrn_reflns_theta_full 25.242
_diffrn_reflns_theta_max 32.302
_diffrn_reflns_theta_min 2.724
_diffrn_source_current 40
_diffrn_source_voltage 50
_exptl_absorpt_coefficient_mu 0.231
_exptl_absorpt_correction_T_max 1.00000
_exptl_absorpt_correction_T_min 0.94455
_exptl_absorpt_correction_type multi-scan
_exptl_absorpt_process_details
;
(CrysAlis PRO; Rigaku OD, 2020)
;
_exptl_crystal_colour colorless
_exptl_crystal_density_diffrn 1.850
_exptl_crystal_density_method 'not measured'
_exptl_crystal_description needle
_exptl_crystal_F_000 368
_exptl_crystal_size_max 0.338
_exptl_crystal_size_mid 0.108
_exptl_crystal_size_min 0.072
_refine_diff_density_max 0.273
_refine_diff_density_min -0.181
_refine_ls_abs_structure_details
;
Flack <i>x</i> determined using 683 quotients [(I+)-(I-)]/[(I+)+(I-)]
(Parsons <i>et al.</i>,  2013)
;
_refine_ls_abs_structure_Flack -0.3(5)
_refine_ls_extinction_method none
_refine_ls_goodness_of_fit_ref 1.019
_refine_ls_hydrogen_treatment refall
_refine_ls_matrix_type full
_refine_ls_number_parameters 124
_refine_ls_number_reflns 2187
_refine_ls_number_restraints 0
_refine_ls_restrained_S_all 1.019
_refine_ls_R_factor_all 0.0415
_refine_ls_R_factor_gt 0.0338
_refine_ls_shift/su_max 0.000
_refine_ls_shift/su_mean 0.000
_refine_ls_structure_factor_coef Fsqd
_refine_ls_weighting_details 'w=1/[\s^2^(Fo^2^)+(0.0296P)^2^] where P=(Fo^2^+2Fc^2^)/3'
_refine_ls_weighting_scheme calc
_refine_ls_wR_factor_gt 0.0633
_refine_ls_wR_factor_ref 0.0668
_reflns_number_gt 1930
_reflns_number_total 2187
_reflns_threshold_expression 'I > 2\s(I)'
_cod_data_source_file oj3024.cif
_cod_data_source_block I
_cod_database_code 2312738
_shelx_space_group_comment
;
The symmetry employed for this shelxl refinement is uniquely defined
by the following loop, which should always be used as a source of
symmetry information in preference to the above space-group names.
They are only intended as comments.
;
_shelx_estimated_absorpt_t_min 0.926
_shelx_estimated_absorpt_t_max 0.984

loop_
_space_group_symop_operation_xyz
'x, y, z'
'-x+1/2, -y, z+1/2'
'-x, y+1/2, -z+1/2'
'x+1/2, -y+1/2, -z'

loop_
_atom_site_type_symbol
_atom_site_label
_atom_site_fract_x
_atom_site_fract_y
_atom_site_fract_z
_atom_site_U_iso_or_equiv
_atom_site_adp_type
_atom_site_calc_flag
_atom_site_occupancy
_atom_site_disorder_assembly
_atom_site_disorder_group
F F1 0.0476(2) 0.32000(12) 0.02215(9) 0.0243(3) Uani d 1 . .
F F2 0.4306(2) 0.50434(12) 0.05212(8) 0.0244(3) Uani d 1 . .
O O2 0.4408(2) 0.58347(13) 0.21402(10) 0.0202(3) Uani d 1 . .
O O1 -0.1665(2) 0.31969(15) 0.16660(11) 0.0210(3) Uani d 1 . .
N N1 0.2218(3) 0.34495(18) 0.29301(12) 0.0171(3) Uani d 1 . .
C C1 0.0210(3) 0.33015(19) 0.12529(14) 0.0178(3) Uani d 1 . .
C C2 0.3829(3) 0.49451(19) 0.15364(13) 0.0160(3) Uani d 1 . .
C C3 0.2606(3) 0.35165(19) 0.17959(14) 0.0148(3) Uani d 1 . .
H H1 0.154(4) 0.257(3) 0.3148(19) 0.025(6) Uiso d 1 . .
H H2 0.126(4) 0.414(2) 0.3121(17) 0.020(5) Uiso d 1 . .
H H4 0.362(4) 0.275(2) 0.1562(15) 0.012(5) Uiso d 1 . .
H H3 0.355(4) 0.363(3) 0.331(2) 0.037(7) Uiso d 1 . .
F F4 0.88392(19) 0.54834(12) 0.34615(9) 0.0225(2) Uani d 1 . .
F F5 0.53500(19) 0.38358(12) 0.59645(9) 0.0221(2) Uani d 1 . .
F F3 0.59728(18) 0.39321(12) 0.41590(9) 0.0239(3) Uani d 1 . .
H H5 0.784(6) 0.482(4) 0.378(3) 0.071(11) Uiso d 1 . .
H H6 0.562(5) 0.385(4) 0.524(3) 0.070(9) Uiso d 1 . .

loop_
_atom_site_aniso_label
_atom_site_aniso_U_11
_atom_site_aniso_U_22
_atom_site_aniso_U_33
_atom_site_aniso_U_12
_atom_site_aniso_U_13
_atom_site_aniso_U_23
F1 0.0236(5) 0.0276(6) 0.0217(5) -0.0004(4) -0.0047(5) -0.0041(5)
F2 0.0234(5) 0.0291(6) 0.0209(6) -0.0026(5) 0.0059(4) 0.0023(4)
O2 0.0194(6) 0.0165(6) 0.0247(7) -0.0033(5) -0.0023(5) 0.0009(5)
O1 0.0136(6) 0.0208(7) 0.0287(7) -0.0012(5) -0.0019(5) -0.0008(6)
N1 0.0138(7) 0.0171(7) 0.0203(8) -0.0019(6) -0.0009(6) 0.0030(6)
C1 0.0185(8) 0.0120(8) 0.0227(8) 0.0006(6) -0.0043(6) -0.0010(7)
C2 0.0110(7) 0.0176(8) 0.0195(8) 0.0006(6) 0.0005(6) 0.0027(7)
C3 0.0120(7) 0.0135(8) 0.0188(8) 0.0013(6) -0.0014(6) -0.0004(6)
F4 0.0201(5) 0.0205(6) 0.0268(6) -0.0018(4) 0.0006(5) -0.0004(5)
F5 0.0238(5) 0.0232(6) 0.0193(5) 0.0051(4) 0.0010(4) 0.0032(4)
F3 0.0210(5) 0.0301(6) 0.0206(5) -0.0046(4) -0.0020(4) -0.0012(5)

loop_
_atom_type_symbol
_atom_type_description
_atom_type_scat_dispersion_real
_atom_type_scat_dispersion_imag
_atom_type_scat_source
C C 0.0033 0.0016 'International Tables Vol C Tables 4.2.6.8 and 6.1.1.4'
H H 0.0000 0.0000 'International Tables Vol C Tables 4.2.6.8 and 6.1.1.4'
N N 0.0061 0.0033 'International Tables Vol C Tables 4.2.6.8 and 6.1.1.4'
O O 0.0106 0.0060 'International Tables Vol C Tables 4.2.6.8 and 6.1.1.4'
F F 0.0171 0.0103 'International Tables Vol C Tables 4.2.6.8 and 6.1.1.4'

loop_
_geom_angle_atom_site_label_1
_geom_angle_atom_site_label_2
_geom_angle_atom_site_label_3
_geom_angle_site_symmetry_1
_geom_angle_site_symmetry_3
_geom_angle
_geom_angle_publ_flag
C3 N1 H1 . . 112.9(15) ?
C3 N1 H2 . . 109.8(14) ?
H1 N1 H2 . . 107.6(19) ?
C3 N1 H3 . . 113.6(15) ?
H1 N1 H3 . . 109(2) ?
H2 N1 H3 . . 103(2) ?
O1 C1 F1 . . 122.64(16) ?
O1 C1 C3 . . 125.94(17) ?
F1 C1 C3 . . 111.40(14) ?
O2 C2 F2 . . 122.80(16) ?
O2 C2 C3 . . 125.85(16) ?
F2 C2 C3 . . 111.25(14) ?
N1 C3 C1 . . 108.51(14) ?
N1 C3 C2 . . 108.57(14) ?
C1 C3 C2 . . 114.07(14) ?
N1 C3 H4 . . 111.5(12) ?
C1 C3 H4 . . 106.3(12) ?
C2 C3 H4 . . 107.9(12) ?
H5 F3 H6 . . 118.6(19) ?

loop_
_geom_bond_atom_site_label_1
_geom_bond_atom_site_label_2
_geom_bond_site_symmetry_2
_geom_bond_distance
_geom_bond_publ_flag
F1 C1 . 1.331(2) ?
F2 C2 . 1.329(2) ?
O2 C2 . 1.172(2) ?
O1 C1 . 1.175(2) ?
N1 C3 . 1.469(2) ?
N1 H1 . 0.94(2) ?
N1 H2 . 0.87(2) ?
N1 H3 . 0.90(3) ?
C1 C3 . 1.518(2) ?
C2 C3 . 1.519(2) ?
C3 H4 . 0.95(2) ?
F4 H5 . 0.92(4) ?
F5 H6 . 0.94(3) ?
F3 H5 . 1.41(4) ?
F3 H6 . 1.40(3) ?

loop_
_geom_contact_atom_site_label_1
_geom_contact_atom_site_label_2
_geom_contact_distance
C1 F4 2.676(2)
C1 F5 2.682(2)
C2 F5 2.688(2)

loop_
_geom_hbond_atom_site_label_D
_geom_hbond_atom_site_label_H
_geom_hbond_atom_site_label_A
_geom_hbond_site_symmetry_A
_geom_hbond_distance_DH
_geom_hbond_distance_HA
_geom_hbond_distance_DA
_geom_hbond_angle_DHA
_geom_hbond_publ_flag
N1 H1 F5 4_456 0.94(2) 1.84(2) 2.7422(19) 159(2) yes
N1 H2 F4 1_455 0.87(2) 1.88(2) 2.7426(19) 172(2) yes
N1 H3 F3 . 0.90(3) 1.75(3) 2.6551(19) 174(2) yes
F4 H5 F3 . 0.92(4) 1.41(4) 2.3221(15) 170(3) yes
F5 H6 F3 . 0.94(3) 1.40(3) 2.3378(16) 177(3) yes
N1 H1 F5 4_456 0.94(2) 1.84(2) 2.7422(19) 159(2) yes
N1 H2 F4 1_455 0.87(2) 1.88(2) 2.7426(19) 172(2) yes
N1 H3 F3 . 0.90(3) 1.75(3) 2.6551(19) 174(2) yes
F4 H5 F3 . 0.92(4) 1.41(4) 2.3221(15) 170(3) yes
F5 H6 F3 . 0.94(3) 1.40(3) 2.3378(16) 177(3) yes

loop_
_geom_torsion_atom_site_label_1
_geom_torsion_atom_site_label_2
_geom_torsion_atom_site_label_3
_geom_torsion_atom_site_label_4
_geom_torsion_site_symmetry_1
_geom_torsion_site_symmetry_2
_geom_torsion_site_symmetry_3
_geom_torsion_site_symmetry_4
_geom_torsion
_geom_torsion_publ_flag
O1 C1 C3 N1 . . . . 4.7(3) ?
F1 C1 C3 N1 . . . . -173.50(14) ?
O1 C1 C3 C2 . . . . -116.4(2) ?
F1 C1 C3 C2 . . . . 65.34(19) ?
O2 C2 C3 N1 . . . . 1.3(2) ?
F2 C2 C3 N1 . . . . 177.71(13) ?
O2 C2 C3 C1 . . . . 122.37(19) ?
F2 C2 C3 C1 . . . . -61.17(18) ?
